data_7033996
loop_
_publ_author_name
'Pait, Moumita'
'Shatruk, Michael'
'Lengyel, Jeff'
'G\'omez-Coca, Silvia'
'Bauz\'a, Antonio'
'Frontera, Antonio'
'Bertolasi, Valerio'
'Ray, Debashis'

_publ_section_title
;
 Two types of nitrito support for \m4-oxido-bridged [Cu4] complexes:
 synthesis, crystal structures, magnetic properties and DFT analysis.
;
_journal_issue 13
_journal_name_full 'Dalton transactions (Cambridge, England : 2003)'
_journal_page_first 6107
_journal_page_last 6117
_journal_paper_doi 10.1039/c4dt03224a
_journal_volume 44
_journal_year 2015
_chemical_absolute_configuration unk
_chemical_formula_moiety 'C50 H46 Cu4 N8 O11'
_chemical_formula_sum 'C50 H46 Cu4 N8 O11'
_chemical_formula_weight 1189.15
_chemical_name_systematic
;
 ?
;
_space_group_IT_number 96
_symmetry_cell_setting tetragonal
_symmetry_space_group_name_Hall 'P 4nw 2abw'
_symmetry_space_group_name_H-M 'P 43 21 2'
_atom_sites_solution_hydrogens geom
_atom_sites_solution_primary direct
_atom_sites_solution_secondary difmap
_audit_creation_method SHELXL-97
_audit_update_record
;
2015-01-29 deposited with the CCDC.
2015-02-11 downloaded from the CCDC.
;
_cell_angle_alpha 90.00
_cell_angle_beta 90.00
_cell_angle_gamma 90.00
_cell_formula_units_Z 4
_cell_length_a 14.9238(7)
_cell_length_b 14.9238(7)
_cell_length_c 23.7779(11)
_cell_measurement_reflns_used 7832
_cell_measurement_temperature 298(2)
_cell_measurement_theta_max 21.88
_cell_measurement_theta_min 2.38
_cell_volume 5295.8(4)
_computing_cell_refinement 'Bruker SMART'
_computing_data_collection 'Bruker SMART'
_computing_data_reduction 'Bruker SAINT'
_computing_molecular_graphics Diamond
_computing_publication_material 'SHELXL-97 (Sheldrick, 1997), PLATON (Spek, 2009)'
_computing_structure_refinement 'SHELXL-97 (Sheldrick, 2008)'
_computing_structure_solution 'SHELXS-97 (Sheldrick, 1990)'
_diffrn_ambient_temperature 298(2)
_diffrn_measured_fraction_theta_full 0.995
_diffrn_measured_fraction_theta_max 0.995
_diffrn_measurement_device_type 'CCD area detector'
_diffrn_measurement_method 'phi and omega scans'
_diffrn_radiation_monochromator graphite
_diffrn_radiation_source 'fine-focus sealed tube'
_diffrn_radiation_type MoK\a
_diffrn_radiation_wavelength 0.71073
_diffrn_reflns_av_R_equivalents 0.0736
_diffrn_reflns_av_unetI/netI 0.0435
_diffrn_reflns_limit_h_max 18
_diffrn_reflns_limit_h_min -18
_diffrn_reflns_limit_k_max 18
_diffrn_reflns_limit_k_min -18
_diffrn_reflns_limit_l_max 26
_diffrn_reflns_limit_l_min -30
_diffrn_reflns_number 55151
_diffrn_reflns_theta_full 26.83
_diffrn_reflns_theta_max 26.83
_diffrn_reflns_theta_min 1.61
_exptl_absorpt_coefficient_mu 1.649
_exptl_absorpt_correction_T_max 0.696
_exptl_absorpt_correction_T_min 0.592
_exptl_absorpt_correction_type multi-scan
_exptl_absorpt_process_details 'SADABS (Sheldrick, 1997)'
_exptl_crystal_colour Green
_exptl_crystal_density_diffrn 1.492
_exptl_crystal_density_method 'not measured'
_exptl_crystal_description Block
_exptl_crystal_F_000 2424
_exptl_crystal_size_max 0.34
_exptl_crystal_size_mid 0.27
_exptl_crystal_size_min 0.22
_refine_diff_density_max 0.426
_refine_diff_density_min -0.227
_refine_diff_density_rms 0.060
_refine_ls_abs_structure_details 'Flack H D (1983), Acta Cryst. A39, 876-881'
_refine_ls_abs_structure_Flack -0.005(18)
_refine_ls_extinction_method none
_refine_ls_goodness_of_fit_ref 0.842
_refine_ls_hydrogen_treatment mixed
_refine_ls_matrix_type full
_refine_ls_number_parameters 334
_refine_ls_number_reflns 5642
_refine_ls_number_restraints 0
_refine_ls_restrained_S_all 0.842
_refine_ls_R_factor_all 0.0626
_refine_ls_R_factor_gt 0.0388
_refine_ls_shift/su_max 0.018
_refine_ls_shift/su_mean 0.002
_refine_ls_structure_factor_coef Fsqd
_refine_ls_weighting_details 'calc w=1/[\s^2^(Fo^2^)+(0.0697P)^2^+5.2618P] where P=(Fo^2^+2Fc^2^)/3'
_refine_ls_weighting_scheme calc
_refine_ls_wR_factor_gt 0.0954
_refine_ls_wR_factor_ref 0.1092
_reflns_number_gt 4328
_reflns_number_total 5642
_reflns_threshold_expression >2\s(I)
_cod_data_source_file c4dt03224a2.cif
_cod_data_source_block Complex1
_cod_depositor_comments
;
The following automatic conversions were performed:

'_symmetry_cell_setting' value 'Tetragonal' changed to 'tetragonal'
according to
/usr/data/users/saulius/crontab/automatic-downloads/rss-feeds/RSC/lib/dictionaries/cif_core.dic
dictionary named 'cif_core.dic' version 2.4.2 from 2011-04-26.

Automatic conversion script
Id: cif_fix_values 3008 2015-01-20 13:52:24Z robertas 

 Adding full bibliography for 7033996--7033997.cif.
;
_cod_database_code 7033996

loop_
_symmetry_equiv_pos_as_xyz
'x, y, z'
'x+1/2, -y+1/2, -z+1/4'
'-x, -y, z+1/2'
'-x+1/2, y+1/2, -z+3/4'
'y, x, -z'
'y+1/2, -x+1/2, z+1/4'
'-y+1/2, x+1/2, z+3/4'
'-y, -x, -z+1/2'

loop_
_atom_site_label
_atom_site_type_symbol
_atom_site_fract_x
_atom_site_fract_y
_atom_site_fract_z
_atom_site_U_iso_or_equiv
_atom_site_adp_type
_atom_site_occupancy
_atom_site_symmetry_multiplicity
_atom_site_calc_flag
_atom_site_refinement_flags
O5 O -0.0344(2) 1.1007(2) 0.89881(17) 0.0642(10) Uani 1 1 d .
O7 O 0.1838(3) 1.0529(3) 0.89825(16) 0.0725(10) Uani 1 1 d .
O6 O 0.1841(2) 0.9351(2) 0.95875(18) 0.0704(10) Uani 1 1 d .
O4 O -0.0063(3) 0.9526(3) 0.88648(15) 0.0684(10) Uani 1 1 d .
N3 N -0.0492(4) 1.0213(4) 0.8785(2) 0.0952(18) Uani 1 1 d .
N4 N 0.2217(4) 0.9930(4) 0.9267(3) 0.0899(17) Uani 1 1 d .
C17 C -0.1785(3) 0.7120(3) 0.9908(2) 0.0538(12) Uani 1 1 d .
H17 H -0.1632 0.6523 0.9852 0.065 Uiso 1 1 calc R
C22 C 0.1143(4) 0.6816(5) 0.8974(2) 0.0850(19) Uani 1 1 d .
H22A H 0.0862 0.7145 0.8676 0.128 Uiso 1 1 calc R
H22B H 0.0755 0.6338 0.9093 0.128 Uiso 1 1 calc R
H22C H 0.1699 0.6570 0.8844 0.128 Uiso 1 1 calc R
C7 C 0.0434(3) 1.2619(3) 0.84867(19) 0.0541(12) Uani 1 1 d .
H7 H -0.0075 1.2205 0.8498 0.065 Uiso 1 1 calc R
C18 C -0.2668(3) 0.7332(3) 1.0000 0.0587(19) Uani 1 2 d S
C14 C -0.0611(5) 1.3759(5) 0.8872(3) 0.099(2) Uani 1 1 d .
H14 H -0.0782 1.3335 0.9138 0.119 Uiso 1 1 calc R
C9 C 0.0042(4) 1.3544(4) 0.8493(2) 0.0585(13) Uani 1 1 d .
C10 C 0.0267(5) 1.4206(4) 0.8113(3) 0.087(2) Uani 1 1 d .
H10 H 0.0719 1.4097 0.7853 0.105 Uiso 1 1 calc R
C19 C -0.3390(4) 0.6610(4) 1.0000 0.097(3) Uani 1 2 d S
H19A H -0.3121 0.6038 0.9926 0.146 Uiso 0.50 1 calc PR
H19B H -0.3824 0.6741 0.9714 0.146 Uiso 0.50 1 calc PR
H19C H -0.3679 0.6597 1.0360 0.146 Uiso 0.50 1 calc PR
C13 C -0.1027(7) 1.4593(7) 0.8874(5) 0.141(4) Uani 1 1 d .
H13 H -0.1472 1.4720 0.9135 0.169 Uiso 1 1 calc R
C11 C -0.0170(7) 1.5043(5) 0.8108(4) 0.114(3) Uani 1 1 d .
H11 H -0.0030 1.5470 0.7837 0.136 Uiso 1 1 calc R
C12 C -0.0785(8) 1.5209(7) 0.8498(5) 0.135(4) Uani 1 1 d .
H12 H -0.1054 1.5771 0.8509 0.162 Uiso 1 1 calc R
C8 C 0.0976(5) 1.2362(6) 0.7981(3) 0.098(2) Uani 1 1 d .
H8A H 0.1192 1.1760 0.8025 0.147 Uiso 1 1 calc R
H8B H 0.1475 1.2764 0.7943 0.147 Uiso 1 1 calc R
H8C H 0.0608 1.2398 0.7650 0.147 Uiso 1 1 calc R
Cu1 Cu 0.05357(3) 0.92617(3) 0.97101(2) 0.04025(14) Uani 1 1 d .
Cu2 Cu 0.07092(4) 1.13234(3) 0.94305(2) 0.04069(14) Uani 1 1 d .
O1 O -0.07037(18) 0.92963(18) 1.0000 0.0460(9) Uani 1 2 d S
O3 O 0.04615(17) 1.04615(17) 1.0000 0.0389(9) Uani 1 2 d S
O2 O 0.16275(18) 1.16275(18) 1.0000 0.0433(10) Uani 1 2 d S
N1 N 0.0487(2) 0.7930(2) 0.96416(15) 0.0440(8) Uani 1 1 d .
C15 C -0.1324(3) 0.8676(3) 1.0000 0.0414(13) Uani 1 2 d S
N2 N 0.0980(2) 1.2427(2) 0.90035(15) 0.0425(8) Uani 1 1 d .
C2 C 0.2261(3) 1.2922(3) 0.95869(17) 0.0428(10) Uani 1 1 d .
C20 C -0.0208(3) 0.7454(3) 0.9749(2) 0.0446(10) Uani 1 1 d .
C23 C 0.1769(3) 0.7012(3) 0.9969(2) 0.0484(11) Uani 1 1 d .
C6 C 0.2253(3) 1.2253(3) 1.0000 0.0384(13) Uani 1 2 d S
C16 C -0.1101(3) 0.7767(3) 0.98938(18) 0.0419(10) Uani 1 1 d .
C1 C 0.1614(3) 1.2980(3) 0.91240(19) 0.0483(11) Uani 1 1 d .
C3 C 0.2932(3) 1.3578(3) 0.95974(19) 0.0491(11) Uani 1 1 d .
H3 H 0.2930 1.4021 0.9322 0.059 Uiso 1 1 calc R
C5 C 0.4313(3) 1.4313(3) 1.0000 0.0627(18) Uani 1 2 d S
H5A H 0.4712 1.4218 1.0311 0.094 Uiso 0.50 1 calc PR
H5B H 0.4038 1.4892 1.0035 0.094 Uiso 0.50 1 calc PR
H5C H 0.4645 1.4285 0.9654 0.094 Uiso 0.50 1 calc PR
C21 C 0.1318(3) 0.7434(3) 0.9463(2) 0.0489(10) Uani 1 1 d .
H21 H 0.1734 0.7891 0.9324 0.059 Uiso 1 1 calc R
C4 C 0.3592(3) 1.3592(3) 1.0000 0.0458(14) Uani 1 2 d S
C24 C 0.2062(4) 0.6139(4) 0.9970(3) 0.0816(19) Uani 1 1 d .
H24 H 0.1934 0.5771 0.9665 0.098 Uiso 1 1 calc R
C27 C 0.2454(5) 0.7170(6) 1.0882(3) 0.099(2) Uani 1 1 d .
H27 H 0.2605 0.7529 1.1188 0.119 Uiso 1 1 calc R
C25 C 0.2544(5) 0.5801(6) 1.0418(4) 0.116(4) Uani 1 1 d .
H25 H 0.2750 0.5213 1.0406 0.139 Uiso 1 1 calc R
C28 C 0.1957(4) 0.7520(4) 1.0441(2) 0.0724(15) Uani 1 1 d .
H28 H 0.1746 0.8106 1.0463 0.087 Uiso 1 1 calc R
C26 C 0.2716(5) 0.6306(7) 1.0865(4) 0.109(3) Uani 1 1 d .
H26 H 0.3021 0.6060 1.1169 0.131 Uiso 1 1 calc R

loop_
_atom_site_aniso_label
_atom_site_aniso_U_11
_atom_site_aniso_U_22
_atom_site_aniso_U_33
_atom_site_aniso_U_23
_atom_site_aniso_U_13
_atom_site_aniso_U_12
O5 0.059(2) 0.051(2) 0.083(3) 0.0092(18) -0.0299(19) -0.0138(15)
O7 0.067(2) 0.073(3) 0.077(2) 0.011(2) 0.020(2) 0.009(2)
O6 0.0470(19) 0.049(2) 0.115(3) 0.011(2) 0.016(2) -0.0028(17)
O4 0.098(3) 0.051(2) 0.057(2) -0.0043(17) -0.019(2) -0.003(2)
N3 0.102(5) 0.098(5) 0.085(4) 0.019(3) -0.030(3) -0.028(4)
N4 0.078(4) 0.074(4) 0.118(5) -0.028(4) 0.029(3) -0.003(3)
C17 0.056(3) 0.035(2) 0.070(3) 0.001(2) -0.002(2) -0.001(2)
C22 0.078(4) 0.100(5) 0.077(4) -0.034(4) 0.003(3) 0.019(4)
C7 0.058(3) 0.053(3) 0.051(3) 0.007(2) -0.009(2) -0.007(2)
C18 0.051(3) 0.051(3) 0.075(5) 0.002(3) -0.002(3) -0.014(3)
C14 0.101(6) 0.105(5) 0.092(5) 0.028(4) 0.004(5) 0.038(5)
C9 0.056(3) 0.059(3) 0.061(3) 0.014(3) -0.015(3) -0.005(2)
C10 0.089(4) 0.070(4) 0.103(5) 0.035(4) -0.033(4) -0.016(4)
C19 0.060(3) 0.060(3) 0.173(10) -0.005(5) 0.005(5) -0.022(4)
C13 0.143(9) 0.134(8) 0.145(8) -0.005(7) -0.010(7) 0.077(7)
C11 0.138(8) 0.073(5) 0.130(8) 0.029(5) -0.057(6) -0.012(5)
C12 0.160(10) 0.094(6) 0.150(10) 0.017(7) -0.063(8) 0.045(7)
C8 0.087(5) 0.144(7) 0.063(4) -0.010(4) -0.008(3) 0.024(4)
Cu1 0.0351(3) 0.0348(3) 0.0508(3) -0.0025(2) 0.0021(2) -0.0007(2)
Cu2 0.0388(3) 0.0385(3) 0.0448(3) 0.0028(2) -0.0044(2) -0.0045(2)
O1 0.0360(13) 0.0360(13) 0.066(3) -0.0052(14) 0.0052(14) -0.010(2)
O3 0.0362(14) 0.0362(14) 0.044(2) -0.0023(12) 0.0023(12) -0.0053(16)
O2 0.0410(14) 0.0410(14) 0.048(2) 0.0086(14) -0.0086(14) -0.0105(18)
N1 0.042(2) 0.0426(19) 0.048(2) -0.0002(16) -0.0025(17) 0.0065(16)
C15 0.041(2) 0.041(2) 0.043(3) 0.0007(18) -0.0007(18) -0.001(3)
N2 0.040(2) 0.043(2) 0.044(2) 0.0063(16) -0.0059(15) -0.0012(16)
C2 0.040(2) 0.042(2) 0.047(2) 0.0018(19) 0.0037(19) -0.0026(17)
C20 0.044(2) 0.037(2) 0.053(3) 0.004(2) -0.004(2) 0.0033(19)
C23 0.039(2) 0.044(3) 0.062(3) 0.006(2) 0.008(2) 0.0076(19)
C6 0.0372(19) 0.0372(19) 0.041(3) -0.0027(18) 0.0027(18) -0.002(2)
C16 0.045(2) 0.035(2) 0.046(2) 0.0012(18) -0.0022(19) 0.0000(17)
C1 0.047(3) 0.045(3) 0.053(3) 0.008(2) -0.002(2) -0.003(2)
C3 0.057(3) 0.042(2) 0.048(2) 0.004(2) 0.005(2) -0.007(2)
C5 0.064(3) 0.064(3) 0.061(4) -0.010(3) 0.010(3) -0.028(4)
C21 0.042(2) 0.048(3) 0.057(3) -0.009(2) 0.004(2) 0.0069(19)
C4 0.047(2) 0.047(2) 0.043(3) -0.003(2) 0.003(2) -0.010(3)
C24 0.086(4) 0.057(3) 0.102(5) 0.015(3) 0.043(4) 0.024(3)
C27 0.084(5) 0.140(7) 0.073(4) 0.027(5) -0.010(4) -0.006(5)
C25 0.113(6) 0.101(6) 0.133(7) 0.074(6) 0.064(6) 0.073(5)
C28 0.076(4) 0.064(4) 0.077(4) 0.012(3) -0.006(3) 0.005(3)
C26 0.078(5) 0.147(8) 0.103(6) 0.069(6) 0.020(5) 0.045(5)

loop_
_atom_type_symbol
_atom_type_description
_atom_type_scat_dispersion_real
_atom_type_scat_dispersion_imag
_atom_type_scat_source
C C 0.0033 0.0016 'International Tables Vol C Tables 4.2.6.8 and 6.1.1.4'
H H 0.0000 0.0000 'International Tables Vol C Tables 4.2.6.8 and 6.1.1.4'
Cu Cu 0.3201 1.2651 'International Tables Vol C Tables 4.2.6.8 and 6.1.1.4'
N N 0.0061 0.0033 'International Tables Vol C Tables 4.2.6.8 and 6.1.1.4'
O O 0.0106 0.0060 'International Tables Vol C Tables 4.2.6.8 and 6.1.1.4'

loop_
_geom_angle_atom_site_label_1
_geom_angle_atom_site_label_2
_geom_angle_atom_site_label_3
_geom_angle
_geom_angle_site_symmetry_1
_geom_angle_site_symmetry_3
N3 O5 Cu2 124.0(4) . .
N4 O7 Cu2 116.4(3) . .
N4 O6 Cu1 124.4(4) . .
N3 O4 Cu1 119.8(4) . .
O4 N3 O5 128.1(5) . .
O7 N4 O6 127.1(5) . .
C18 C17 C16 122.9(5) . .
C8 C7 N2 108.4(4) . .
C8 C7 C9 117.0(5) . .
N2 C7 C9 112.3(4) . .
C17 C18 C17 117.9(6) 5_467 .
C17 C18 C19 121.1(3) 5_467 .
C17 C18 C19 121.1(3) . .
C9 C14 C13 122.0(8) . .
C14 C9 C10 116.0(6) . .
C14 C9 C7 120.1(5) . .
C10 C9 C7 123.9(6) . .
C9 C10 C11 121.8(8) . .
C12 C13 C14 119.7(10) . .
C12 C11 C10 118.6(9) . .
C11 C12 C13 121.8(10) . .
O3 Cu1 O6 92.69(14) . .
O3 Cu1 O1 78.25(12) . .
O6 Cu1 O1 166.92(14) . .
O3 Cu1 N1 162.77(12) . .
O6 Cu1 N1 95.23(15) . .
O1 Cu1 N1 91.18(13) . .
O3 Cu1 O4 97.77(10) . .
O6 Cu1 O4 104.46(17) . .
O1 Cu1 O4 86.27(12) . .
N1 Cu1 O4 95.04(14) . .
O3 Cu1 Cu1 38.17(9) . 5_467
O6 Cu1 Cu1 130.22(12) . 5_467
O1 Cu1 Cu1 40.08(9) . 5_467
N1 Cu1 Cu1 129.88(11) . 5_467
O4 Cu1 Cu1 92.74(11) . 5_467
O3 Cu2 O5 93.63(14) . .
O3 Cu2 N2 165.47(13) . .
O5 Cu2 N2 95.14(14) . .
O3 Cu2 O2 78.62(12) . .
O5 Cu2 O2 169.41(14) . .
N2 Cu2 O2 91.09(14) . .
O3 Cu2 O7 97.02(10) . .
O5 Cu2 O7 102.34(17) . .
N2 Cu2 O7 92.41(15) . .
O2 Cu2 O7 85.91(11) . .
O3 Cu2 Cu2 37.95(9) . 5_467
O5 Cu2 Cu2 131.20(11) . 5_467
N2 Cu2 Cu2 130.95(10) . 5_467
O2 Cu2 Cu2 40.67(9) . 5_467
O7 Cu2 Cu2 92.09(11) . 5_467
C15 O1 Cu1 130.08(9) . 5_467
C15 O1 Cu1 130.08(9) . .
Cu1 O1 Cu1 99.84(17) 5_467 .
Cu2 O3 Cu2 104.09(17) 5_467 .
Cu2 O3 Cu1 113.39(2) 5_467 .
Cu2 O3 Cu1 111.29(2) . .
Cu2 O3 Cu1 111.29(2) 5_467 5_467
Cu2 O3 Cu1 113.39(2) . 5_467
Cu1 O3 Cu1 103.66(17) . 5_467
C6 O2 Cu2 130.67(9) . .
C6 O2 Cu2 130.67(9) . 5_467
Cu2 O2 Cu2 98.66(17) . 5_467
C20 N1 C21 116.8(4) . .
C20 N1 Cu1 124.3(3) . .
C21 N1 Cu1 118.9(3) . .
O1 C15 C16 120.7(3) . .
O1 C15 C16 120.7(3) . 5_467
C16 C15 C16 118.6(5) . 5_467
C1 N2 C7 117.3(4) . .
C1 N2 Cu2 124.7(3) . .
C7 N2 Cu2 118.0(3) . .
C6 C2 C3 119.5(4) . .
C6 C2 C1 124.2(4) . .
C3 C2 C1 116.2(4) . .
N1 C20 C16 127.7(4) . .
C24 C23 C28 116.9(5) . .
C24 C23 C21 122.5(5) . .
C28 C23 C21 120.4(4) . .
O2 C6 C2 120.7(3) . .
O2 C6 C2 120.7(3) . 5_467
C2 C6 C2 118.6(5) . 5_467
C17 C16 C15 118.9(4) . .
C17 C16 C20 116.8(4) . .
C15 C16 C20 124.3(4) . .
N2 C1 C2 127.8(4) . .
C4 C3 C2 122.3(4) . .
N1 C21 C22 112.1(4) . .
N1 C21 C23 110.3(4) . .
C22 C21 C23 115.7(4) . .
C3 C4 C3 117.7(6) 5_467 .
C3 C4 C5 121.2(3) 5_467 .
C3 C4 C5 121.2(3) . .
C23 C24 C25 120.9(7) . .
C26 C27 C28 119.5(8) . .
C26 C25 C24 120.7(7) . .
C23 C28 C27 121.1(6) . .
C25 C26 C27 120.7(7) . .

loop_
_geom_bond_atom_site_label_1
_geom_bond_atom_site_label_2
_geom_bond_distance
_geom_bond_site_symmetry_2
O5 N3 1.298(7) .
O5 Cu2 1.950(3) .
O7 N4 1.255(7) .
O7 Cu2 2.319(4) .
O6 N4 1.282(7) .
O6 Cu1 1.974(3) .
O4 N3 1.225(7) .
O4 Cu1 2.234(4) .
C17 C18 1.373(6) .
C17 C16 1.405(6) .
C22 C21 1.508(7) .
C7 C8 1.500(8) .
C7 N2 1.501(6) .
C7 C9 1.500(7) .
C18 C17 1.373(6) 5_467
C18 C19 1.523(10) .
C14 C9 1.366(8) .
C14 C13 1.391(11) .
C9 C10 1.381(8) .
C10 C11 1.408(10) .
C13 C12 1.332(14) .
C11 C12 1.329(13) .
Cu1 O3 1.922(2) .
Cu1 O1 1.975(3) .
Cu1 N1 1.996(4) .
Cu1 Cu1 3.0219(10) 5_467
Cu2 O3 1.904(2) .
Cu2 N2 1.977(4) .
Cu2 O2 1.979(3) .
Cu2 Cu2 3.0027(10) 5_467
O1 C15 1.308(7) .
O1 Cu1 1.975(2) 5_467
O3 Cu2 1.904(2) 5_467
O3 Cu1 1.922(2) 5_467
O2 C6 1.319(7) .
O2 Cu2 1.979(3) 5_467
N1 C20 1.282(6) .
N1 C21 1.504(5) .
C15 C16 1.419(5) .
C15 C16 1.419(5) 5_467
N2 C1 1.288(6) .
C2 C6 1.401(5) .
C2 C3 1.401(6) .
C2 C1 1.467(6) .
C20 C16 1.454(6) .
C23 C24 1.374(7) .
C23 C28 1.384(7) .
C23 C21 1.514(7) .
C6 C2 1.401(5) 5_467
C3 C4 1.374(6) .
C5 C4 1.523(9) .
C4 C3 1.374(6) 5_467
C24 C25 1.381(11) .
C27 C26 1.349(12) .
C27 C28 1.387(8) .
C25 C26 1.328(12) .
